data_7213337
loop_
_publ_author_name
'Bottle, Steven E.'
'Gillies, Duncan G.'
'Hughes, David L.'
'Micallef, Aaron S.'
'Smirnov, Alex I.'
'Sutcliffe, Leslie H.'

_publ_section_title
;
 Synthesis, single crystal X-ray structure and W-band (95 GHz) EPR
 spectroscopy of a new anionic isoindoline aminoxyl: synthesis and
 characterisation of some derivatives
;
_journal_issue 7
_journal_name_full 'Journal of the Chemical Society, Perkin Transactions 2'
_journal_page_first 1285
_journal_paper_doi 10.1039/b002497j
_journal_year 2000
_chemical_formula_moiety 'C13 H16 N O3'
_chemical_formula_structural 'C13 H16 N O3'
_chemical_formula_sum 'C13 H16 N O3'
_chemical_formula_weight 234.27
_chemical_name_systematic
; 
 ? 
;
_space_group_IT_number 19
_symmetry_cell_setting orthorhombic
_symmetry_space_group_name_Hall 'P 2ac 2ab'
_symmetry_space_group_name_H-M 'P 21 21 21'
_atom_sites_solution_hydrogens difmap
_atom_sites_solution_primary direct
_atom_sites_solution_secondary difmap
_audit_creation_method SHELXL
_cell_angle_alpha 90.00
_cell_angle_beta 90.00
_cell_angle_gamma 90.00
_cell_formula_units_Z 4
_cell_length_a 7.9732(7)
_cell_length_b 10.1799(12)
_cell_length_c 15.570(2)
_cell_measurement_reflns_used 25
_cell_measurement_temperature 293(2)
_cell_measurement_theta_max 11
_cell_measurement_theta_min 10
_cell_volume 1263.8(2)
_computing_cell_refinement 'CAD4/EXPRESS (Enraf-Nonius, 1992)'
_computing_data_collection 'CAD4/EXPRESS (Enraf-Nonius, 1992)'
_computing_data_reduction 'CAD4 (Hursthouse, 1976)'
_computing_molecular_graphics 'ORTEP (Johnson, 1971)'
_computing_publication_material 'SHELXL-93 (Sheldrick, 1993)'
_computing_structure_refinement 'SHELXL-93 (Sheldrick, 1993)'
_computing_structure_solution 'SHELXS-86 (Sheldrick, 1990)'
_diffrn_ambient_temperature 293(2)
_diffrn_measurement_device 'Enraf-Nonius CAD4 diffractometer'
_diffrn_measurement_method 'scintillation counter; \w/\q scans'
_diffrn_radiation_monochromator graphite
_diffrn_radiation_source 'fine-focus sealed tube'
_diffrn_radiation_type Mo-K\a
_diffrn_radiation_wavelength 0.71069
_diffrn_reflns_av_R_equivalents 0.028
_diffrn_reflns_av_sigmaI/netI 0.0404
_diffrn_reflns_limit_h_max 9
_diffrn_reflns_limit_h_min -1
_diffrn_reflns_limit_k_max 12
_diffrn_reflns_limit_k_min -1
_diffrn_reflns_limit_l_max 18
_diffrn_reflns_limit_l_min -1
_diffrn_reflns_number 1780
_diffrn_reflns_theta_max 25.
_diffrn_reflns_theta_min 2.
_diffrn_standards_decay_% 0
_diffrn_standards_interval_time '10000 s'
_diffrn_standards_number 3
_exptl_absorpt_coefficient_mu 0.088
_exptl_absorpt_correction_type 'not applied'
_exptl_crystal_colour 'pale yellow'
_exptl_crystal_density_diffrn 1.231
_exptl_crystal_description 'irregular blocks'
_exptl_crystal_F_000 500
_exptl_crystal_size_max 0.24
_exptl_crystal_size_mid 0.30
_exptl_crystal_size_min 0.70
_refine_diff_density_max 0.107
_refine_diff_density_min -0.146
_refine_diff_density_rms 0.033
_refine_ls_abs_structure_details 'Flack H D (1983), Acta Cryst. A39, 876-881'
_refine_ls_abs_structure_Flack -3.40(183)
_refine_ls_extinction_method none
_refine_ls_goodness_of_fit_all 1.066
_refine_ls_goodness_of_fit_obs 1.096
_refine_ls_hydrogen_treatment free
_refine_ls_matrix_type full
_refine_ls_number_parameters 218
_refine_ls_number_reflns 1297
_refine_ls_number_restraints 0
_refine_ls_restrained_S_all 1.066
_refine_ls_restrained_S_obs 1.096
_refine_ls_R_factor_all 0.0370
_refine_ls_R_factor_obs 0.0326
_refine_ls_shift/esd_max 0.000
_refine_ls_shift/esd_mean 0.000
_refine_ls_structure_factor_coef Fsqd
_refine_ls_weighting_details 'w=1/[\s^2^(Fo^2^)+(0.0392P)^2^+0.1209P] where P=(Fo^2^+2Fc^2^)/3'
_refine_ls_weighting_scheme calc
_refine_ls_wR_factor_all 0.0828
_refine_ls_wR_factor_obs 0.0791
_reflns_number_observed 1147
_reflns_number_total 1297
_reflns_observed_criterion >2sigma(I)
_cod_data_source_file b002497jsup1.cif
_cod_data_source_block shirley2
_cod_depositor_comments
;
The following automatic conversions were performed:

'_symmetry_cell_setting' value 'Orthorhombic' changed to
'orthorhombic' according to
/home/saulius/struct/CIF-dictionaries/cif_core.dic dictionary named
'cif_core.dic' version 2.4.2 from 2011-04-26.

Automatic conversion script
Id: cif_fix_values 1891 2012-01-12 08:04:46Z andrius 

The following automatic conversions were performed:

'_refine_ls_weighting_scheme' value 'calc
w=1/[\s^2^(Fo^2^)+(0.0392P)^2^+0.1209P] where P=(Fo^2^+2Fc^2^)/3' was
changed to 'calc'. New tag '_refine_ls_weighting_details' was
created. The value of the new tag was set to
'w=1/[\s^2^(Fo^2^)+(0.0392P)^2^+0.1209P] where P=(Fo^2^+2Fc^2^)/3'.

Automatic conversion script
Id: cif_fix_values 3143 2015-03-26 13:38:13Z robertas 
;
_cod_original_sg_symbol_H-M 'P 21 21 21 (no. 19)'
_cod_database_code 7213337

loop_
_symmetry_equiv_pos_as_xyz
'x, y, z'
'-x+1/2, -y, z+1/2'
'x+1/2, -y+1/2, -z'
'-x, y+1/2, -z+1/2'

loop_
_atom_site_aniso_label
_atom_site_aniso_U_11
_atom_site_aniso_U_22
_atom_site_aniso_U_33
_atom_site_aniso_U_23
_atom_site_aniso_U_13
_atom_site_aniso_U_12
C1 0.0484(12) 0.0335(10) 0.0435(11) -0.0002(9) 0.0037(11) -0.0019(10)
C2 0.0553(15) 0.0402(12) 0.068(2) 0.0036(12) 0.0217(14) -0.0050(12)
C3 0.0611(15) 0.0404(12) 0.072(2) -0.0022(12) 0.0300(14) 0.0009(12)
C4 0.0419(11) 0.0336(10) 0.0470(12) -0.0022(9) 0.0058(10) -0.0005(10)
C5 0.0390(11) 0.0328(9) 0.0417(11) -0.0015(9) 0.0024(10) -0.0022(9)
C6 0.0398(11) 0.0327(9) 0.0458(11) -0.0047(9) 0.0056(11) 0.0001(10)
C7 0.0425(12) 0.0319(10) 0.0471(12) -0.0021(10) 0.0065(10) 0.0017(9)
C8 0.073(2) 0.0421(13) 0.0526(14) -0.0042(11) -0.0040(15) 0.0050(13)
C9 0.0530(15) 0.0451(14) 0.071(2) -0.0065(13) -0.0092(14) 0.0023(12)
C10 0.0408(11) 0.0322(10) 0.0484(11) -0.0010(9) 0.0054(10) -0.0034(10)
C11 0.0431(13) 0.0554(15) 0.067(2) 0.0039(15) 0.0035(13) -0.0075(12)
C12 0.065(2) 0.0536(15) 0.0513(14) 0.0026(13) 0.0088(13) -0.0075(15)
C13 0.0485(12) 0.0341(10) 0.0480(12) 0.0007(10) 0.0018(12) -0.0041(11)
O1 0.0791(12) 0.0313(8) 0.103(2) -0.0020(10) 0.0392(13) 0.0008(9)
O2 0.0853(13) 0.0380(8) 0.0986(15) 0.0036(9) 0.0357(13) -0.0088(10)
N2 0.0503(11) 0.0274(8) 0.0618(11) 0.0010(9) 0.0121(10) -0.0039(9)
O3 0.0696(12) 0.0302(7) 0.0956(14) 0.0028(8) 0.0271(11) -0.0077(8)

loop_
_atom_site_label
_atom_site_type_symbol
_atom_site_fract_x
_atom_site_fract_y
_atom_site_fract_z
_atom_site_U_iso_or_equiv
_atom_site_thermal_displace_type
_atom_site_occupancy
_atom_site_calc_flag
C1 C 0.1268(3) 0.1863(2) 0.39413(14) 0.0418(5) Uani 1 d
C2 C -0.0017(3) 0.2450(2) 0.4408(2) 0.0544(6) Uani 1 d
H2 H -0.0780(33) 0.1897(25) 0.4692(16) 0.055(7) Uiso 1 d
C3 C -0.0146(3) 0.3799(2) 0.4459(2) 0.0578(7) Uani 1 d
H3 H -0.1077(38) 0.4212(28) 0.4813(18) 0.072(8) Uiso 1 d
C4 C 0.1026(3) 0.4557(2) 0.40331(15) 0.0409(5) Uani 1 d
C5 C 0.2295(3) 0.3986(2) 0.35570(13) 0.0378(5) Uani 1 d
C6 C 0.2435(3) 0.2630(2) 0.35093(15) 0.0394(5) Uani 1 d
H6 H 0.3230(30) 0.2223(21) 0.3209(15) 0.038(6) Uiso 1 d
C7 C 0.1096(3) 0.6041(2) 0.40052(14) 0.0405(5) Uani 1 d
C8 C 0.1400(4) 0.6635(3) 0.4887(2) 0.0558(7) Uani 1 d
H8A H 0.1502(34) 0.7590(32) 0.4849(18) 0.064(8) Uiso 1 d
H8B H 0.0378(43) 0.6418(29) 0.5274(20) 0.081(9) Uiso 1 d
H8C H 0.2366(42) 0.6220(30) 0.5177(20) 0.079(9) Uiso 1 d
C9 C -0.0434(4) 0.6633(3) 0.3566(2) 0.0564(7) Uani 1 d
H9A H -0.0584(37) 0.6213(28) 0.3007(19) 0.064(7) Uiso 1 d
H9B H -0.0288(35) 0.7609(30) 0.3526(18) 0.068(8) Uiso 1 d
H9C H -0.1406(45) 0.6466(31) 0.3933(20) 0.083(10) Uiso 1 d
C10 C 0.3408(3) 0.5001(2) 0.31315(14) 0.0404(5) Uani 1 d
C11 C 0.5216(3) 0.4942(3) 0.3434(2) 0.0550(6) Uani 1 d
H11A H 0.5751(41) 0.4091(31) 0.3277(19) 0.071(8) Uiso 1 d
H11B H 0.5811(40) 0.5669(29) 0.3199(19) 0.066(9) Uiso 1 d
H11C H 0.5290(36) 0.4986(27) 0.4042(18) 0.065(8) Uiso 1 d
C12 C 0.3301(4) 0.4947(3) 0.2157(2) 0.0566(6) Uani 1 d
H12A H 0.3758(39) 0.4173(29) 0.1968(18) 0.065(8) Uiso 1 d
H12B H 0.3889(40) 0.5679(28) 0.1938(18) 0.062(8) Uiso 1 d
H12C H 0.2113(43) 0.5091(32) 0.1993(20) 0.076(9) Uiso 1 d
C13 C 0.1316(3) 0.0404(2) 0.39169(14) 0.0435(5) Uani 1 d
O1 O 0.2549(3) -0.0074(2) 0.34554(15) 0.0713(6) Uani 1 d
H1 H 0.2549(42) -0.0916(33) 0.3438(19) 0.079(9) Uiso 1 d
O2 O 0.0330(3) -0.0280(2) 0.42850(14) 0.0740(6) Uani 1 d
N2 N 0.2594(3) 0.6217(2) 0.34561(13) 0.0465(5) Uani 1 d
O3 O 0.3163(2) 0.73503(15) 0.32468(14) 0.0652(6) Uani 1 d

loop_
_atom_type_symbol
_atom_type_description
_atom_type_scat_dispersion_real
_atom_type_scat_dispersion_imag
_atom_type_scat_source
C C 0.0033 0.0016 'International Tables Vol C Tables 4.2.6.8 and 6.1.1.4'
H H 0.0000 0.0000 'International Tables Vol C Tables 4.2.6.8 and 6.1.1.4'
N N 0.0061 0.0033 'International Tables Vol C Tables 4.2.6.8 and 6.1.1.4'
O O 0.0106 0.0060 'International Tables Vol C Tables 4.2.6.8 and 6.1.1.4'

loop_
_geom_angle_atom_site_label_1
_geom_angle_atom_site_label_2
_geom_angle_atom_site_label_3
_geom_angle
C6 C1 C2 120.3(2)
C6 C1 C13 122.2(2)
C2 C1 C13 117.5(2)
C3 C2 C1 120.9(2)
C3 C2 H2 121.4(15)
C1 C2 H2 117.7(15)
C2 C3 C4 118.5(2)
C2 C3 H3 119.9(16)
C4 C3 H3 121.6(16)
C3 C4 C5 121.2(2)
C3 C4 C7 126.6(2)
C5 C4 C7 112.2(2)
C4 C5 C6 120.4(2)
C4 C5 C10 112.1(2)
C6 C5 C10 127.5(2)
C5 C6 C1 118.7(2)
C5 C6 H6 123.3(14)
C1 C6 H6 118.0(14)
N2 C7 C4 99.6(2)
N2 C7 C8 110.2(2)
C4 C7 C8 112.2(2)
N2 C7 C9 109.8(2)
C4 C7 C9 112.2(2)
C8 C7 C9 112.1(2)
C7 C8 H8A 110.7(17)
C7 C8 H8B 108.4(17)
H8A C8 H8B 108.2(24)
C7 C8 H8C 111.6(18)
H8A C8 H8C 112.8(25)
H8B C8 H8C 104.8(23)
C7 C9 H9A 109.0(17)
C7 C9 H9B 109.1(17)
H9A C9 H9B 113.2(24)
C7 C9 H9C 107.6(19)
H9A C9 H9C 110.3(26)
H9B C9 H9C 107.4(25)
N2 C10 C5 99.4(2)
N2 C10 C11 110.0(2)
C5 C10 C11 113.2(2)
N2 C10 C12 110.2(2)
C5 C10 C12 112.2(2)
C11 C10 C12 111.2(2)
C10 C11 H11A 111.4(18)
C10 C11 H11B 108.9(18)
H11A C11 H11B 111.6(23)
C10 C11 H11C 111.5(18)
H11A C11 H11C 105.0(24)
H11B C11 H11C 108.3(26)
C10 C12 H12A 109.2(18)
C10 C12 H12B 107.7(18)
H12A C12 H12B 111.4(25)
C10 C12 H12C 107.8(18)
H12A C12 H12C 115.2(29)
H12B C12 H12C 105.3(27)
O2 C13 O1 122.6(2)
O2 C13 C1 123.6(2)
O1 C13 C1 113.8(2)
C13 O1 H1 112.9(22)
O3 N2 C7 122.8(2)
O3 N2 C10 120.6(2)
C7 N2 C10 116.6(2)

loop_
_geom_bond_atom_site_label_1
_geom_bond_atom_site_label_2
_geom_bond_distance
C1 C6 1.389(3)
C1 C2 1.391(3)
C1 C13 1.486(3)
C2 C3 1.379(3)
C2 H2 0.94(3)
C3 C4 1.382(3)
C3 H3 1.02(3)
C4 C5 1.383(3)
C4 C7 1.512(3)
C5 C6 1.387(3)
C5 C10 1.515(3)
C6 H6 0.89(2)
C7 N2 1.480(3)
C7 C8 1.520(3)
C7 C9 1.523(3)
C8 H8A 0.98(3)
C8 H8B 1.04(3)
C8 H8C 0.99(3)
C9 H9A 0.98(3)
C9 H9B 1.00(3)
C9 H9C 0.98(3)
C10 N2 1.486(3)
C10 C11 1.517(3)
C10 C12 1.521(3)
C11 H11A 1.00(3)
C11 H11B 0.95(3)
C11 H11C 0.95(3)
C12 H12A 0.92(3)
C12 H12B 0.94(3)
C12 H12C 0.99(3)
C13 O2 1.196(3)
C13 O1 1.312(3)
O1 H1 0.86(3)
N2 O3 1.282(2)
